data_4301929
loop_
_publ_author_name
'Pedro Ad\~ao'
'Jo\~ao Costa Pessoa'
'Rui T. Henriques'
'Maxim L. Kuznetsov'
'Fernando Avecilla'
'Mannar R. Maurya'
'Umesh Kumar'
'Isabel Correia'

_publ_contact_author_address
;
Centro Quimica Estrutural
Instituto Superior Tecnico, TU Lisbon
Av. Rovisco Pais, 1049-001
LISBOA, Portugal
;
_publ_contact_author_email joao.pessoa@mail.ist.utl.pt
_publ_contact_author_name 'Costa--Pessoa, Jo\~ao'
_publ_section_title
;
Synthesis, Characterization, and Application of Vanadium-Salan Complexes
in Oxygen Transfer Reactions
;
_journal_name_full 'Inorganic Chemistry'
_journal_page_first 3542
_journal_page_last 3561
_journal_paper_doi 10.1021/ic8017985
_journal_volume 48
_journal_year 2009
_chemical_formula_moiety 'C24 H30 N2 O4'
_chemical_formula_sum 'C24 H30 N2 O4'
_chemical_formula_weight 410.50
_chemical_name_systematic
; 

 ? 

;
_space_group_IT_number 2
_symmetry_cell_setting triclinic
_symmetry_space_group_name_Hall '-P 1'
_symmetry_space_group_name_H-M 'P -1'
_atom_sites_solution_hydrogens geom
_atom_sites_solution_primary direct
_atom_sites_solution_secondary difmap
_audit_creation_method SHELXL-97
_cell_angle_alpha 116.1610(10)
_cell_angle_beta 109.6540(10)
_cell_angle_gamma 97.3130(10)
_cell_formula_units_Z 2
_cell_length_a 10.0324(4)
_cell_length_b 11.5043(5)
_cell_length_c 11.7327(5)
_cell_measurement_temperature 100(2)
_cell_volume 1082.07(8)
_computing_cell_refinement 'Bruker SAINT'
_computing_data_collection 'Bruker SMART'
_computing_data_reduction 'Bruker SHELXTL'
_computing_molecular_graphics 'Bruker SHELXTL'
_computing_publication_material 'Bruker SHELXTL'
_computing_structure_refinement 'SHELXL-97 (Sheldrick, 1997)'
_computing_structure_solution 'SHELXS-97 (Sheldrick, 1990)'
_diffrn_ambient_temperature 100(2)
_diffrn_measured_fraction_theta_full 0.993
_diffrn_measured_fraction_theta_max 0.993
_diffrn_measurement_device_type 'CCD area detector'
_diffrn_measurement_method 'phi and omega scans'
_diffrn_radiation_monochromator graphite
_diffrn_radiation_source 'fine-focus sealed tube'
_diffrn_radiation_type MoK\a
_diffrn_radiation_wavelength 0.71073
_diffrn_reflns_av_R_equivalents 0.0297
_diffrn_reflns_av_sigmaI/netI 0.0353
_diffrn_reflns_limit_h_max 13
_diffrn_reflns_limit_h_min -13
_diffrn_reflns_limit_k_max 15
_diffrn_reflns_limit_k_min -15
_diffrn_reflns_limit_l_max 15
_diffrn_reflns_limit_l_min -15
_diffrn_reflns_number 14827
_diffrn_reflns_theta_full 28.29
_diffrn_reflns_theta_max 28.29
_diffrn_reflns_theta_min 2.08
_exptl_absorpt_coefficient_mu 0.086
_exptl_absorpt_correction_T_max 0.9857
_exptl_absorpt_correction_T_min 0.9769
_exptl_absorpt_correction_type multi-scan
_exptl_absorpt_process_details 'North et al., 1968'
_exptl_crystal_colour Yellow
_exptl_crystal_density_diffrn 1.260
_exptl_crystal_density_method 'not measured'
_exptl_crystal_description Prism
_exptl_crystal_F_000 440
_exptl_crystal_size_max 0.27
_exptl_crystal_size_mid 0.22
_exptl_crystal_size_min 0.17
_refine_diff_density_max 0.352
_refine_diff_density_min -0.216
_refine_diff_density_rms 0.043
_refine_ls_extinction_method none
_refine_ls_goodness_of_fit_ref 1.043
_refine_ls_hydrogen_treatment refall
_refine_ls_matrix_type full
_refine_ls_number_parameters 391
_refine_ls_number_reflns 5347
_refine_ls_number_restraints 0
_refine_ls_restrained_S_all 1.043
_refine_ls_R_factor_all 0.0573
_refine_ls_R_factor_gt 0.0397
_refine_ls_shift/su_max 0.000
_refine_ls_shift/su_mean 0.000
_refine_ls_structure_factor_coef Fsqd
_refine_ls_weighting_details 'calc w=1/[\s^2^(Fo^2^)+(0.0480P)^2^+0.2221P] where P=(Fo^2^+2Fc^2^)/3'
_refine_ls_weighting_scheme calc
_refine_ls_wR_factor_gt 0.0942
_refine_ls_wR_factor_ref 0.1020
_reflns_number_gt 4118
_reflns_number_total 5347
_reflns_threshold_expression >2sigma(I)
_cod_data_source_file ic8017985_si_002_3.cif
_cod_data_source_block 3c
_cod_depositor_comments
;
The following automatic conversions were performed:
'_symmetry_cell_setting' value 'Triclinic' changed to 'triclinic'
according to '/home/saulius/struct/CIF-dictionaries/cif_core.dic'
dictionary named 'cif_core.dic' version 2.4.1 from 2010-06-29.

Automatic conversion script
Id: cif_fix_enum 1527 2010-12-29 10:47:43Z saulius 
;
_cod_original_sg_symbol_Hall -P1
_cod_database_code 4301929

loop_
_symmetry_equiv_pos_as_xyz
'x, y, z'
'-x, -y, -z'

loop_
_atom_site_label
_atom_site_type_symbol
_atom_site_fract_x
_atom_site_fract_y
_atom_site_fract_z
_atom_site_U_iso_or_equiv
_atom_site_adp_type
_atom_site_occupancy
_atom_site_symmetry_multiplicity
_atom_site_calc_flag
_atom_site_refinement_flags
_atom_site_disorder_assembly
_atom_site_disorder_group
N1 N 0.69413(11) 0.50201(10) 0.38199(10) 0.0165(2) Uani 1 1 d . . .
O1 O 0.70615(9) 0.26026(9) 0.33096(9) 0.01897(19) Uani 1 1 d . . .
H1O H 0.732(2) 0.357(2) 0.3711(19) 0.047(5) Uiso 1 1 d . . .
C1 C 0.55967(13) 0.21206(12) 0.23875(12) 0.0158(2) Uani 1 1 d . . .
N2 N 0.87679(11) 0.60001(10) 0.28363(10) 0.0169(2) Uani 1 1 d . . .
O2 O 0.73360(10) 0.53496(9) 0.01789(10) 0.01916(19) Uani 1 1 d . . .
H2O H 0.768(2) 0.580(2) 0.116(2) 0.059(6) Uiso 1 1 d . . .
C2 C 0.48340(13) 0.07038(12) 0.16624(12) 0.0168(2) Uani 1 1 d . . .
O3 O 0.56792(9) -0.00463(8) 0.19889(9) 0.01932(19) Uani 1 1 d . . .
C3 C 0.33326(14) 0.01829(13) 0.07169(13) 0.0193(3) Uani 1 1 d . . .
H3 H 0.2815(16) -0.0784(15) 0.0215(15) 0.022(4) Uiso 1 1 d . . .
O4 O 0.69584(10) 0.39682(9) -0.24409(9) 0.0205(2) Uani 1 1 d . . .
C4 C 0.25703(14) 0.10474(13) 0.04697(13) 0.0208(3) Uani 1 1 d . . .
H4 H 0.1505(17) 0.0662(15) -0.0214(16) 0.027(4) Uiso 1 1 d . . .
C5 C 0.33061(13) 0.24290(13) 0.11580(13) 0.0185(3) Uani 1 1 d . . .
H5 H 0.2807(16) 0.3035(15) 0.0982(15) 0.023(4) Uiso 1 1 d . . .
C6 C 0.48249(13) 0.29798(12) 0.21306(12) 0.0154(2) Uani 1 1 d . . .
C7 C 0.55953(13) 0.44458(12) 0.28443(12) 0.0165(2) Uani 1 1 d . . .
H7 H 0.5025(15) 0.4979(14) 0.2548(14) 0.016(3) Uiso 1 1 d . . .
C8 C 0.76335(13) 0.64899(12) 0.44593(12) 0.0159(2) Uani 1 1 d . . .
H8 H 0.6933(15) 0.6840(13) 0.3939(14) 0.013(3) Uiso 1 1 d . . .
C9 C 0.79228(15) 0.72603(13) 0.60082(13) 0.0199(3) Uani 1 1 d . . .
H9B H 0.8536(17) 0.6840(15) 0.6484(16) 0.027(4) Uiso 1 1 d . . .
H9A H 0.6963(17) 0.7104(14) 0.6070(15) 0.024(4) Uiso 1 1 d . . .
C10 C 0.87335(15) 0.87862(13) 0.67261(14) 0.0220(3) Uani 1 1 d . . .
H10B H 0.8946(16) 0.9251(15) 0.7754(16) 0.027(4) Uiso 1 1 d . . .
H10A H 0.8036(16) 0.9204(15) 0.6284(15) 0.024(4) Uiso 1 1 d . . .
C11 C 1.01860(15) 0.90345(13) 0.65853(13) 0.0221(3) Uani 1 1 d . . .
H11B H 1.0911(17) 0.8735(15) 0.7098(16) 0.026(4) Uiso 1 1 d . . .
H11A H 1.0654(17) 1.0042(16) 0.7015(16) 0.028(4) Uiso 1 1 d . . .
C12 C 0.99035(15) 0.82583(13) 0.50383(13) 0.0205(3) Uani 1 1 d . . .
H12B H 0.9250(15) 0.8604(14) 0.4493(14) 0.019(3) Uiso 1 1 d . . .
H12A H 1.0883(17) 0.8378(15) 0.4987(16) 0.028(4) Uiso 1 1 d . . .
C13 C 0.91065(13) 0.67259(12) 0.43357(12) 0.0166(2) Uani 1 1 d . . .
H13 H 0.9777(15) 0.6368(14) 0.4847(15) 0.018(3) Uiso 1 1 d . . .
C14 C 0.92584(13) 0.50020(12) 0.23820(13) 0.0165(2) Uani 1 1 d . . .
H14 H 0.9875(16) 0.4727(14) 0.3032(15) 0.022(4) Uiso 1 1 d . . .
C15 C 0.89836(13) 0.41929(12) 0.09063(12) 0.0162(2) Uani 1 1 d . . .
C16 C 0.96945(14) 0.32086(12) 0.05260(13) 0.0180(2) Uani 1 1 d . . .
H16 H 1.0359(16) 0.3074(14) 0.1265(15) 0.023(4) Uiso 1 1 d . . .
C17 C 0.95128(14) 0.24816(12) -0.08416(13) 0.0189(3) Uani 1 1 d . . .
H17 H 1.0013(16) 0.1818(14) -0.1116(15) 0.021(4) Uiso 1 1 d . . .
C18 C 0.86007(13) 0.27060(12) -0.18681(13) 0.0174(2) Uani 1 1 d . . .
H18 H 0.8498(16) 0.2192(15) -0.2815(16) 0.023(4) Uiso 1 1 d . . .
C19 C 0.78688(13) 0.36594(12) -0.15231(12) 0.0159(2) Uani 1 1 d . . .
C20 C 0.80592(13) 0.44204(11) -0.01211(12) 0.0153(2) Uani 1 1 d . . .
C21 C 0.49121(15) -0.14821(12) 0.13308(14) 0.0204(3) Uani 1 1 d . . .
H21A H 0.4047(17) -0.1589(15) 0.1557(15) 0.025(4) Uiso 1 1 d . . .
H21B H 0.4502(16) -0.1932(14) 0.0256(16) 0.022(4) Uiso 1 1 d . . .
C22 C 0.60221(17) -0.20802(14) 0.18994(16) 0.0262(3) Uani 1 1 d . . .
H22C H 0.6863(19) -0.2012(16) 0.1630(17) 0.034(4) Uiso 1 1 d . . .
H22B H 0.6500(18) -0.1582(16) 0.2970(18) 0.037(4) Uiso 1 1 d . . .
H22A H 0.5506(19) -0.3051(18) 0.1492(18) 0.039(5) Uiso 1 1 d . . .
C23 C 0.66667(15) 0.31899(14) -0.39045(13) 0.0220(3) Uani 1 1 d . . .
H23A H 0.7626(16) 0.3175(14) -0.3962(14) 0.019(3) Uiso 1 1 d . . .
H23B H 0.6222(16) 0.3743(15) -0.4310(15) 0.026(4) Uiso 1 1 d . . .
C24 C 0.55795(16) 0.17584(15) -0.46700(15) 0.0261(3) Uani 1 1 d . . .
H24C H 0.5964(17) 0.1232(15) -0.4247(16) 0.029(4) Uiso 1 1 d . . .
H24B H 0.5402(19) 0.1233(17) -0.5668(19) 0.043(5) Uiso 1 1 d . . .
H24A H 0.4589(19) 0.1791(16) -0.4685(17) 0.038(4) Uiso 1 1 d . . .

loop_
_atom_site_aniso_label
_atom_site_aniso_U_11
_atom_site_aniso_U_22
_atom_site_aniso_U_33
_atom_site_aniso_U_23
_atom_site_aniso_U_13
_atom_site_aniso_U_12
N1 0.0189(5) 0.0158(5) 0.0159(5) 0.0086(4) 0.0082(4) 0.0054(4)
O1 0.0159(4) 0.0170(4) 0.0210(5) 0.0104(4) 0.0045(4) 0.0046(3)
C1 0.0156(6) 0.0194(6) 0.0144(6) 0.0097(5) 0.0076(5) 0.0055(5)
N2 0.0185(5) 0.0159(5) 0.0155(5) 0.0073(4) 0.0084(4) 0.0042(4)
O2 0.0219(5) 0.0193(4) 0.0186(5) 0.0095(4) 0.0102(4) 0.0113(4)
C2 0.0211(6) 0.0175(6) 0.0172(6) 0.0104(5) 0.0116(5) 0.0080(5)
O3 0.0206(4) 0.0151(4) 0.0235(5) 0.0115(4) 0.0087(4) 0.0063(3)
C3 0.0213(6) 0.0164(6) 0.0171(6) 0.0080(5) 0.0076(5) 0.0024(5)
O4 0.0251(5) 0.0222(4) 0.0149(4) 0.0095(4) 0.0081(4) 0.0119(4)
C4 0.0170(6) 0.0227(6) 0.0187(6) 0.0101(5) 0.0053(5) 0.0045(5)
C5 0.0180(6) 0.0219(6) 0.0184(6) 0.0120(5) 0.0081(5) 0.0085(5)
C6 0.0176(6) 0.0167(6) 0.0146(6) 0.0088(5) 0.0088(5) 0.0059(5)
C7 0.0196(6) 0.0188(6) 0.0170(6) 0.0111(5) 0.0110(5) 0.0091(5)
C8 0.0184(6) 0.0138(5) 0.0155(6) 0.0078(5) 0.0072(5) 0.0054(5)
C9 0.0229(6) 0.0206(6) 0.0169(6) 0.0089(5) 0.0110(5) 0.0068(5)
C10 0.0226(6) 0.0202(6) 0.0173(6) 0.0051(5) 0.0095(5) 0.0053(5)
C11 0.0198(6) 0.0190(6) 0.0185(6) 0.0044(5) 0.0076(5) 0.0030(5)
C12 0.0199(6) 0.0181(6) 0.0195(6) 0.0067(5) 0.0099(5) 0.0030(5)
C13 0.0178(6) 0.0176(6) 0.0139(6) 0.0078(5) 0.0070(5) 0.0059(5)
C14 0.0161(6) 0.0169(6) 0.0167(6) 0.0094(5) 0.0068(5) 0.0038(5)
C15 0.0164(6) 0.0155(6) 0.0164(6) 0.0079(5) 0.0079(5) 0.0036(5)
C16 0.0179(6) 0.0176(6) 0.0189(6) 0.0103(5) 0.0072(5) 0.0059(5)
C17 0.0199(6) 0.0166(6) 0.0212(6) 0.0088(5) 0.0106(5) 0.0086(5)
C18 0.0185(6) 0.0162(6) 0.0163(6) 0.0066(5) 0.0092(5) 0.0045(5)
C19 0.0152(6) 0.0153(5) 0.0171(6) 0.0090(5) 0.0065(5) 0.0038(5)
C20 0.0150(6) 0.0130(5) 0.0181(6) 0.0074(5) 0.0085(5) 0.0044(4)
C21 0.0240(7) 0.0145(6) 0.0231(7) 0.0100(5) 0.0111(6) 0.0050(5)
C22 0.0311(7) 0.0205(7) 0.0334(8) 0.0169(6) 0.0160(6) 0.0109(6)
C23 0.0253(7) 0.0264(7) 0.0164(6) 0.0116(5) 0.0100(5) 0.0104(6)
C24 0.0251(7) 0.0290(7) 0.0182(7) 0.0098(6) 0.0072(6) 0.0066(6)

loop_
_atom_type_symbol
_atom_type_description
_atom_type_scat_dispersion_real
_atom_type_scat_dispersion_imag
_atom_type_scat_source
C C 0.0033 0.0016 'International Tables Vol C Tables 4.2.6.8 and 6.1.1.4'
H H 0.0000 0.0000 'International Tables Vol C Tables 4.2.6.8 and 6.1.1.4'
N N 0.0061 0.0033 'International Tables Vol C Tables 4.2.6.8 and 6.1.1.4'
O O 0.0106 0.0060 'International Tables Vol C Tables 4.2.6.8 and 6.1.1.4'

loop_
_geom_angle_atom_site_label_1
_geom_angle_atom_site_label_2
_geom_angle_atom_site_label_3
_geom_angle
_geom_angle_site_symmetry_1
_geom_angle_site_symmetry_3
_geom_angle_publ_flag
C7 N1 C8 118.23(10) . . ?
C1 O1 H1O 104.0(11) . . ?
O1 C1 C6 122.25(10) . . ?
O1 C1 C2 118.33(10) . . ?
C6 C1 C2 119.42(11) . . ?
C14 N2 C13 118.01(10) . . ?
C20 O2 H2O 104.5(12) . . ?
O3 C2 C3 125.36(11) . . ?
O3 C2 C1 115.06(10) . . ?
C3 C2 C1 119.58(11) . . ?
C2 O3 C21 116.43(9) . . ?
C2 C3 C4 120.64(11) . . ?
C2 C3 H3 119.6(8) . . ?
C4 C3 H3 119.8(8) . . ?
C19 O4 C23 117.70(9) . . ?
C5 C4 C3 120.35(12) . . ?
C5 C4 H4 119.8(8) . . ?
C3 C4 H4 119.8(8) . . ?
C4 C5 C6 119.91(11) . . ?
C4 C5 H5 121.5(9) . . ?
C6 C5 H5 118.6(9) . . ?
C1 C6 C5 120.10(11) . . ?
C1 C6 C7 120.55(11) . . ?
C5 C6 C7 119.33(10) . . ?
N1 C7 C6 121.97(11) . . ?
N1 C7 H7 121.3(8) . . ?
C6 C7 H7 116.8(8) . . ?
N1 C8 C9 110.37(9) . . ?
N1 C8 C13 108.55(9) . . ?
C9 C8 C13 110.50(10) . . ?
N1 C8 H8 109.4(7) . . ?
C9 C8 H8 108.4(7) . . ?
C13 C8 H8 109.7(7) . . ?
C10 C9 C8 111.43(10) . . ?
C10 C9 H9B 110.9(9) . . ?
C8 C9 H9B 107.1(9) . . ?
C10 C9 H9A 111.0(8) . . ?
C8 C9 H9A 109.6(9) . . ?
H9B C9 H9A 106.6(12) . . ?
C9 C10 C11 111.33(11) . . ?
C9 C10 H10B 109.1(8) . . ?
C11 C10 H10B 110.3(9) . . ?
C9 C10 H10A 109.0(8) . . ?
C11 C10 H10A 110.4(8) . . ?
H10B C10 H10A 106.6(11) . . ?
C10 C11 C12 111.25(11) . . ?
C10 C11 H11B 111.3(9) . . ?
C12 C11 H11B 107.8(9) . . ?
C10 C11 H11A 109.0(9) . . ?
C12 C11 H11A 110.2(9) . . ?
H11B C11 H11A 107.2(12) . . ?
C11 C12 C13 111.07(10) . . ?
C11 C12 H12B 110.5(8) . . ?
C13 C12 H12B 107.5(8) . . ?
C11 C12 H12A 109.3(9) . . ?
C13 C12 H12A 108.5(9) . . ?
H12B C12 H12A 109.9(12) . . ?
N2 C13 C12 110.79(9) . . ?
N2 C13 C8 108.45(9) . . ?
C12 C13 C8 110.56(10) . . ?
N2 C13 H13 110.8(8) . . ?
C12 C13 H13 107.8(8) . . ?
C8 C13 H13 108.5(8) . . ?
N2 C14 C15 123.07(11) . . ?
N2 C14 H14 121.4(8) . . ?
C15 C14 H14 115.5(8) . . ?
C16 C15 C20 119.81(11) . . ?
C16 C15 C14 119.29(11) . . ?
C20 C15 C14 120.87(11) . . ?
C17 C16 C15 120.40(11) . . ?
C17 C16 H16 120.7(8) . . ?
C15 C16 H16 118.9(8) . . ?
C16 C17 C18 120.14(11) . . ?
C16 C17 H17 121.5(8) . . ?
C18 C17 H17 118.4(8) . . ?
C19 C18 C17 120.56(11) . . ?
C19 C18 H18 120.8(9) . . ?
C17 C18 H18 118.7(9) . . ?
O4 C19 C18 125.44(11) . . ?
O4 C19 C20 114.78(10) . . ?
C18 C19 C20 119.78(11) . . ?
O2 C20 C15 122.56(10) . . ?
O2 C20 C19 118.13(10) . . ?
C15 C20 C19 119.31(10) . . ?
O3 C21 C22 107.35(10) . . ?
O3 C21 H21A 109.0(8) . . ?
C22 C21 H21A 111.6(8) . . ?
O3 C21 H21B 109.0(8) . . ?
C22 C21 H21B 111.8(8) . . ?
H21A C21 H21B 108.1(11) . . ?
C21 C22 H22C 111.3(9) . . ?
C21 C22 H22B 112.1(9) . . ?
H22C C22 H22B 106.2(13) . . ?
C21 C22 H22A 108.4(10) . . ?
H22C C22 H22A 108.2(13) . . ?
H22B C22 H22A 110.5(13) . . ?
O4 C23 C24 112.41(10) . . ?
O4 C23 H23A 109.2(8) . . ?
C24 C23 H23A 111.6(8) . . ?
O4 C23 H23B 103.5(8) . . ?
C24 C23 H23B 110.7(8) . . ?
H23A C23 H23B 109.1(12) . . ?
C23 C24 H24C 111.7(9) . . ?
C23 C24 H24B 111.5(10) . . ?
H24C C24 H24B 106.0(13) . . ?
C23 C24 H24A 110.6(9) . . ?
H24C C24 H24A 110.4(13) . . ?
H24B C24 H24A 106.5(13) . . ?

loop_
_geom_bond_atom_site_label_1
_geom_bond_atom_site_label_2
_geom_bond_distance
_geom_bond_site_symmetry_2
_geom_bond_publ_flag
N1 C7 1.2793(16) . ?
N1 C8 1.4617(15) . ?
O1 C1 1.3533(14) . ?
O1 H1O 0.951(19) . ?
C1 C6 1.4028(16) . ?
C1 C2 1.4099(16) . ?
N2 C14 1.2749(15) . ?
N2 C13 1.4622(15) . ?
O2 C20 1.3529(14) . ?
O2 H2O 0.94(2) . ?
C2 O3 1.3675(14) . ?
C2 C3 1.3851(17) . ?
O3 C21 1.4383(14) . ?
C3 C4 1.3990(17) . ?
C3 H3 0.961(14) . ?
O4 C19 1.3705(14) . ?
O4 C23 1.4407(15) . ?
C4 C5 1.3754(18) . ?
C4 H4 0.985(15) . ?
C5 C6 1.4044(17) . ?
C5 H5 0.962(15) . ?
C6 C7 1.4596(16) . ?
C7 H7 0.983(14) . ?
C8 C9 1.5271(16) . ?
C8 C13 1.5346(16) . ?
C8 H8 1.014(13) . ?
C9 C10 1.5246(18) . ?
C9 H9B 1.003(15) . ?
C9 H9A 0.990(15) . ?
C10 C11 1.5264(18) . ?
C10 H10B 1.008(15) . ?
C10 H10A 1.025(15) . ?
C11 C12 1.5273(17) . ?
C11 H11B 0.980(15) . ?
C11 H11A 1.003(15) . ?
C12 C13 1.5307(17) . ?
C12 H12B 1.004(14) . ?
C12 H12A 1.001(16) . ?
C13 H13 0.999(14) . ?
C14 C15 1.4604(16) . ?
C14 H14 1.005(14) . ?
C15 C16 1.4015(16) . ?
C15 C20 1.4034(16) . ?
C16 C17 1.3742(17) . ?
C16 H16 0.988(14) . ?
C17 C18 1.3954(17) . ?
C17 H17 0.964(14) . ?
C18 C19 1.3855(16) . ?
C18 H18 0.961(15) . ?
C19 C20 1.4089(16) . ?
C21 C22 1.5029(18) . ?
C21 H21A 0.998(15) . ?
C21 H21B 1.024(15) . ?
C22 H22C 1.001(17) . ?
C22 H22B 1.013(17) . ?
C22 H22A 0.980(17) . ?
C23 C24 1.5125(19) . ?
C23 H23A 0.989(14) . ?
C23 H23B 1.014(15) . ?
C24 H24C 0.979(16) . ?
C24 H24B 0.988(18) . ?
C24 H24A 0.994(17) . ?

loop_
_geom_hbond_atom_site_label_D
_geom_hbond_atom_site_label_H
_geom_hbond_atom_site_label_A
_geom_hbond_distance_DH
_geom_hbond_distance_HA
_geom_hbond_distance_DA
_geom_hbond_angle_DHA
_geom_hbond_site_symmetry_A
O1 H1O N1 0.951(19) 1.721(19) 2.6025(13) 152.6(16) .
O2 H2O N2 0.94(2) 1.79(2) 2.6458(13) 151.4(18) .

loop_
_geom_torsion_atom_site_label_1
_geom_torsion_atom_site_label_2
_geom_torsion_atom_site_label_3
_geom_torsion_atom_site_label_4
_geom_torsion
_geom_torsion_site_symmetry_1
_geom_torsion_site_symmetry_2
_geom_torsion_site_symmetry_3
_geom_torsion_site_symmetry_4
_geom_torsion_publ_flag
O1 C1 C2 O3 0.54(15) . . . . ?
C6 C1 C2 O3 -179.72(10) . . . . ?
O1 C1 C2 C3 179.72(10) . . . . ?
C6 C1 C2 C3 -0.53(17) . . . . ?
C3 C2 O3 C21 -2.71(17) . . . . ?
C1 C2 O3 C21 176.42(10) . . . . ?
O3 C2 C3 C4 179.47(11) . . . . ?
C1 C2 C3 C4 0.37(18) . . . . ?
C2 C3 C4 C5 0.38(19) . . . . ?
C3 C4 C5 C6 -0.97(18) . . . . ?
O1 C1 C6 C5 179.68(10) . . . . ?
C2 C1 C6 C5 -0.05(17) . . . . ?
O1 C1 C6 C7 1.04(17) . . . . ?
C2 C1 C6 C7 -178.70(10) . . . . ?
C4 C5 C6 C1 0.80(18) . . . . ?
C4 C5 C6 C7 179.47(11) . . . . ?
C8 N1 C7 C6 178.95(10) . . . . ?
C1 C6 C7 N1 -6.98(17) . . . . ?
C5 C6 C7 N1 174.37(11) . . . . ?
C7 N1 C8 C9 113.58(12) . . . . ?
C7 N1 C8 C13 -125.17(11) . . . . ?
N1 C8 C9 C10 176.45(10) . . . . ?
C13 C8 C9 C10 56.37(13) . . . . ?
C8 C9 C10 C11 -55.40(14) . . . . ?
C9 C10 C11 C12 54.81(15) . . . . ?
C10 C11 C12 C13 -55.67(15) . . . . ?
C14 N2 C13 C12 123.96(11) . . . . ?
C14 N2 C13 C8 -114.53(12) . . . . ?
C11 C12 C13 N2 176.97(10) . . . . ?
C11 C12 C13 C8 56.71(13) . . . . ?
N1 C8 C13 N2 60.32(12) . . . . ?
C9 C8 C13 N2 -178.51(9) . . . . ?
N1 C8 C13 C12 -178.03(9) . . . . ?
C9 C8 C13 C12 -56.86(13) . . . . ?
C13 N2 C14 C15 179.51(10) . . . . ?
N2 C14 C15 C16 173.30(11) . . . . ?
N2 C14 C15 C20 -4.60(18) . . . . ?
C20 C15 C16 C17 1.14(17) . . . . ?
C14 C15 C16 C17 -176.78(11) . . . . ?
C15 C16 C17 C18 -0.87(18) . . . . ?
C16 C17 C18 C19 -0.06(18) . . . . ?
C23 O4 C19 C18 3.57(17) . . . . ?
C23 O4 C19 C20 -177.58(10) . . . . ?
C17 C18 C19 O4 179.50(11) . . . . ?
C17 C18 C19 C20 0.70(17) . . . . ?
C16 C15 C20 O2 179.59(10) . . . . ?
C14 C15 C20 O2 -2.52(17) . . . . ?
C16 C15 C20 C19 -0.50(17) . . . . ?
C14 C15 C20 C19 177.39(10) . . . . ?
O4 C19 C20 O2 0.58(15) . . . . ?
C18 C19 C20 O2 179.51(10) . . . . ?
O4 C19 C20 C15 -179.34(10) . . . . ?
C18 C19 C20 C15 -0.41(17) . . . . ?
C2 O3 C21 C22 -176.77(10) . . . . ?
C19 O4 C23 C24 74.87(14) . . . . ?
